data_1515169
loop_
_publ_author_name
'Giri, Nicola'
'Davidson, Christine E.'
'Melaugh, Gavin'
'Del P\'opolo, Mario G.'
'Jones, James T. A.'
'Hasell, Tom'
'Cooper, Andrew I.'
'Horton, Peter N.'
'Hursthouse, Michael B.'
'James, Stuart L.'

_publ_section_title
;
 Alkylated organic cages: from porous crystals to neat liquids
;
_journal_issue 6
_journal_name_full 'Chemical Science'
_journal_page_first 2153
_journal_paper_doi 10.1039/c2sc01007k
_journal_volume 3
_journal_year 2012
_chemical_formula_sum 'C108 H168 N12'
_chemical_formula_weight 1634.54
_chemical_name_systematic
;
?
;
_space_group_IT_number 20
_symmetry_cell_setting orthorhombic
_symmetry_space_group_name_Hall 'C 2c 2'
_symmetry_space_group_name_H-M 'C 2 2 21'
_atom_sites_solution_hydrogens geom
_atom_sites_solution_primary direct
_atom_sites_solution_secondary difmap
_audit_creation_method SHELXL-97
_cell_angle_alpha 90.00
_cell_angle_beta 90.00
_cell_angle_gamma 90.00
_cell_formula_units_Z 4
_cell_length_a 18.9708(7)
_cell_length_b 25.2751(7)
_cell_length_c 26.5778(7)
_cell_measurement_reflns_used 14726
_cell_measurement_temperature 180(2)
_cell_measurement_theta_max 27.485
_cell_measurement_theta_min 2.910
_cell_volume 12743.8(7)
_computing_cell_refinement 'DENZO (Otwinowski & Minor, 1997) & COLLECT (Hooft, R.W.W., 1998)'
_computing_data_collection 'COLLECT (Hooft, R.W.W., 1998)'
_computing_data_reduction 'DENZO (Otwinowski & Minor, 1997) & COLLECT (Hooft, R.W.W., 1998)'
_computing_molecular_graphics 'ORTEP3 for Windows (Farrugia, 1997)'
_computing_publication_material 'WinGX (Farrugia, 1999)'
_computing_structure_refinement 'SHELXL-97 (Sheldrick, 2008)'
_computing_structure_solution 'SHELXS-97 (Sheldrick, 2008)'
_diffrn_ambient_temperature 180(2)
_diffrn_detector_area_resol_mean 9.091
_diffrn_measured_fraction_theta_full 0.996
_diffrn_measured_fraction_theta_max 0.996
_diffrn_measurement_device_type 'Bruker-Nonius Roper CCD camera on \k-goniostat'
_diffrn_measurement_method '\f & \w scans'
_diffrn_radiation_monochromator graphite
_diffrn_radiation_source 'Bruker-Nonius FR591 rotating anode'
_diffrn_radiation_type MoK\a
_diffrn_radiation_wavelength 0.71073
_diffrn_reflns_av_R_equivalents 0.0752
_diffrn_reflns_av_sigmaI/netI 0.0538
_diffrn_reflns_limit_h_max 22
_diffrn_reflns_limit_h_min -22
_diffrn_reflns_limit_k_max 30
_diffrn_reflns_limit_k_min -30
_diffrn_reflns_limit_l_max 31
_diffrn_reflns_limit_l_min -31
_diffrn_reflns_number 52433
_diffrn_reflns_theta_full 25.00
_diffrn_reflns_theta_max 25.00
_diffrn_reflns_theta_min 3.06
_exptl_absorpt_coefficient_mu 0.050
_exptl_absorpt_correction_T_max 0.9901
_exptl_absorpt_correction_T_min 0.9756
_exptl_absorpt_correction_type multi-scan
_exptl_absorpt_process_details 'SADABS 2007/2 (Sheldrick, G.M., 2007)'
_exptl_crystal_colour colourless
_exptl_crystal_density_diffrn 0.852
_exptl_crystal_density_method 'not measured'
_exptl_crystal_description block
_exptl_crystal_F_000 3600
_exptl_crystal_size_max 0.50
_exptl_crystal_size_mid 0.24
_exptl_crystal_size_min 0.20
_platon_squeeze_details
;
;
_refine_diff_density_max 0.420
_refine_diff_density_min -0.468
_refine_diff_density_rms 0.105
_refine_ls_abs_structure_details 'Flack H D (1983), Acta Cryst. A39, 876-881'
_refine_ls_extinction_method none
_refine_ls_goodness_of_fit_ref 1.427
_refine_ls_hydrogen_treatment constr
_refine_ls_matrix_type full
_refine_ls_number_parameters 817
_refine_ls_number_reflns 6047
_refine_ls_number_restraints 1846
_refine_ls_restrained_S_all 1.350
_refine_ls_R_factor_all 0.1668
_refine_ls_R_factor_gt 0.1426
_refine_ls_shift/su_max 0.005
_refine_ls_shift/su_mean 0.000
_refine_ls_structure_factor_coef Fsqd
_refine_ls_weighting_details 'calc w=1/[\s^2^(Fo^2^)+(0.2000P)^2^+0.0000P] where P=(Fo^2^+2Fc^2^)/3'
_refine_ls_weighting_scheme calc
_refine_ls_wR_factor_gt 0.3419
_refine_ls_wR_factor_ref 0.3583
_reflns_number_gt 4521
_reflns_number_total 6047
_reflns_threshold_expression >2sigma(I)
_cod_data_source_file c2sc01007k.txt
_cod_data_source_block 7
_cod_original_sg_symbol_H-M C222(1)
_cod_database_code 1515169

loop_
_symmetry_equiv_pos_as_xyz
'x, y, z'
'-x, -y, z+1/2'
'-x, y, -z+1/2'
'x, -y, -z'
'x+1/2, y+1/2, z'
'-x+1/2, -y+1/2, z+1/2'
'-x+1/2, y+1/2, -z+1/2'
'x+1/2, -y+1/2, -z'

loop_
_atom_site_label
_atom_site_type_symbol
_atom_site_fract_x
_atom_site_fract_y
_atom_site_fract_z
_atom_site_U_iso_or_equiv
_atom_site_adp_type
_atom_site_occupancy
_atom_site_symmetry_multiplicity
_atom_site_calc_flag
_atom_site_refinement_flags
_atom_site_disorder_assembly
_atom_site_disorder_group
N1 N 0.3637(3) 0.6238(2) 0.1791(2) 0.0582(13) Uani 1 1 d U . .
N2 N 0.1254(3) 0.5058(2) 0.0519(2) 0.0628(14) Uani 1 1 d U . .
N3 N 0.3505(3) 0.3688(2) 0.1735(2) 0.0660(15) Uani 1 1 d U . .
N11 N 0.4459(3) 0.6896(2) 0.11802(19) 0.0559(13) Uani 1 1 d U . .
N12 N 0.6866(3) 0.5571(3) 0.0058(2) 0.0680(15) Uani 1 1 d U . .
N13 N 0.4600(3) 0.6838(2) -0.1233(2) 0.0603(14) Uani 1 1 d U . .
C1 C 0.3021(3) 0.5504(3) 0.1401(3) 0.0595(16) Uani 1 1 d U . .
C2 C 0.2445(3) 0.5381(3) 0.1101(3) 0.0628(17) Uani 1 1 d U A .
H2 H 0.2164 0.5657 0.0965 0.075 Uiso 1 1 calc R . .
C3 C 0.2276(3) 0.4856(3) 0.0997(3) 0.0584(16) Uani 1 1 d U . .
C4 C 0.2683(3) 0.4463(3) 0.1205(3) 0.0577(15) Uani 1 1 d U A .
H4 H 0.2573 0.4102 0.1140 0.069 Uiso 1 1 calc R . .
C5 C 0.3269(3) 0.4590(3) 0.1520(3) 0.0602(16) Uani 1 1 d U . .
C6 C 0.3428(3) 0.5104(3) 0.1593(3) 0.0596(15) Uani 1 1 d U A .
H6 H 0.3835 0.5192 0.1783 0.071 Uiso 1 1 calc R . .
C7 C 0.3157(4) 0.6079(3) 0.1509(3) 0.0620(17) Uani 1 1 d U A .
H7 H 0.2861 0.6334 0.1355 0.074 Uiso 1 1 calc R . .
C8 C 0.1650(3) 0.4717(3) 0.0697(3) 0.0579(16) Uani 1 1 d U A .
H8 H 0.1548 0.4354 0.0639 0.069 Uiso 1 1 calc R . .
C9 C 0.3668(3) 0.4159(3) 0.1768(3) 0.0602(16) Uani 1 1 d U A .
H9 H 0.4071 0.4250 0.1963 0.072 Uiso 1 1 calc R . .
C11 C 0.5111(3) 0.6491(3) 0.0507(3) 0.0586(15) Uani 1 1 d U . .
C12 C 0.5689(3) 0.6175(3) 0.0375(2) 0.0586(16) Uani 1 1 d U . .
H12 H 0.5976 0.6028 0.0632 0.070 Uiso 1 1 calc R . .
C13 C 0.5846(4) 0.6075(3) -0.0118(3) 0.0637(17) Uani 1 1 d U . .
C14 C 0.5426(4) 0.6291(3) -0.0493(3) 0.0623(17) Uani 1 1 d U . .
H14 H 0.5534 0.6220 -0.0835 0.075 Uiso 1 1 calc R . .
C15 C 0.4856(4) 0.6604(3) -0.0380(2) 0.0659(17) Uani 1 1 d U . .
C16 C 0.4695(4) 0.6692(3) 0.0123(2) 0.0591(16) Uani 1 1 d U . .
H16 H 0.4290 0.6895 0.0205 0.071 Uiso 1 1 calc R . .
C17 C 0.4953(4) 0.6593(3) 0.1034(3) 0.0591(15) Uani 1 1 d U . .
H17 H 0.5234 0.6423 0.1282 0.071 Uiso 1 1 calc R . .
C18 C 0.6467(3) 0.5748(3) -0.0259(3) 0.0600(17) Uani 1 1 d U . .
H18 H 0.6555 0.5676 -0.0605 0.072 Uiso 1 1 calc R . .
C19 C 0.4414(4) 0.6862(3) -0.0776(3) 0.0598(16) Uani 1 1 d U . .
H19 H 0.3994 0.7044 -0.0685 0.072 Uiso 1 1 calc R . .
C21 C 0.3686(4) 0.6801(3) 0.1900(3) 0.0669(16) Uani 0.402(14) 1 d PDU A 1
H21 H 0.3289 0.6999 0.1739 0.080 Uiso 0.402(14) 1 calc PR A 1
C22 C 0.3640(19) 0.6835(15) 0.2469(10) 0.073(5) Uani 0.402(14) 1 d PDU A 1
H22A H 0.3712 0.7205 0.2579 0.088 Uiso 0.402(14) 1 calc PR A 1
H22B H 0.4014 0.6614 0.2623 0.088 Uiso 0.402(14) 1 calc PR A 1
C23 C 0.290(2) 0.6637(19) 0.2646(12) 0.084(5) Uani 0.402(14) 1 d PDU A 1
H23A H 0.2565 0.6723 0.2374 0.101 Uiso 0.402(14) 1 calc PR A 1
H23B H 0.2928 0.6246 0.2663 0.101 Uiso 0.402(14) 1 calc PR A 1
C24 C 0.2559(17) 0.6824(14) 0.3143(9) 0.102(5) Uani 0.402(14) 1 d PDU A 1
H24A H 0.2659 0.7206 0.3187 0.122 Uiso 0.402(14) 1 calc PR A 1
H24B H 0.2042 0.6783 0.3114 0.122 Uiso 0.402(14) 1 calc PR A 1
C25 C 0.2793(15) 0.6549(14) 0.3584(9) 0.116(5) Uani 0.402(14) 1 d PDU A 1
H25A H 0.3203 0.6730 0.3737 0.140 Uiso 0.402(14) 1 calc PR A 1
H25B H 0.2925 0.6180 0.3502 0.140 Uiso 0.402(14) 1 calc PR A 1
C26 C 0.2108(14) 0.6564(12) 0.3965(7) 0.110(9) Uani 0.402(14) 1 d PDU A 1
H26A H 0.2244 0.6422 0.4294 0.165 Uiso 0.402(14) 1 calc PR A 1
H26B H 0.1727 0.6348 0.3823 0.165 Uiso 0.402(14) 1 calc PR A 1
H26C H 0.1946 0.6930 0.4004 0.165 Uiso 0.402(14) 1 calc PR A 1
C27 C 0.4392(4) 0.7006(3) 0.1714(2) 0.0589(14) Uani 0.252(15) 1 d PDU A 1
H27 H 0.4760 0.6788 0.1886 0.071 Uiso 0.252(15) 1 calc PR A 1
C28 C 0.458(3) 0.7589(15) 0.182(3) 0.058(4) Uani 0.252(15) 1 d PDU A 1
H28A H 0.4243 0.7817 0.1636 0.070 Uiso 0.252(15) 1 calc PR A 1
H28B H 0.4526 0.7658 0.2181 0.070 Uiso 0.252(15) 1 calc PR A 1
C29 C 0.533(2) 0.7750(17) 0.166(3) 0.060(5) Uani 0.252(15) 1 d PDU A 1
H29A H 0.5372 0.7708 0.1295 0.072 Uiso 0.252(15) 1 calc PR A 1
H29B H 0.5666 0.7506 0.1824 0.072 Uiso 0.252(15) 1 calc PR A 1
C30 C 0.5525(18) 0.8325(14) 0.1805(16) 0.069(5) Uani 0.252(15) 1 d PDU A 1
H30A H 0.5434 0.8373 0.2169 0.082 Uiso 0.252(15) 1 calc PR A 1
H30B H 0.5205 0.8567 0.1622 0.082 Uiso 0.252(15) 1 calc PR A 1
C31 C 0.629(2) 0.8494(16) 0.1697(19) 0.084(6) Uani 0.252(15) 1 d PDU A 1
H31A H 0.6362 0.8553 0.1333 0.101 Uiso 0.252(15) 1 calc PR A 1
H31B H 0.6627 0.8225 0.1818 0.101 Uiso 0.252(15) 1 calc PR A 1
C32 C 0.636(2) 0.9036(14) 0.2008(13) 0.100(9) Uani 0.252(15) 1 d PDU A 1
H32A H 0.6846 0.9163 0.1989 0.149 Uiso 0.252(15) 1 calc PR A 1
H32B H 0.6233 0.8973 0.2361 0.149 Uiso 0.252(15) 1 calc PR A 1
H32C H 0.6042 0.9302 0.1865 0.149 Uiso 0.252(15) 1 calc PR A 1
C33 C 0.0603(3) 0.4894(3) 0.0259(3) 0.0614(15) Uani 0.209(19) 1 d PDU . 1
H33 H 0.0618 0.4500 0.0230 0.074 Uiso 0.209(19) 1 calc PR . 1
C34 C -0.010(2) 0.503(3) 0.0485(18) 0.066(5) Uani 0.209(19) 1 d PDU . 1
H34A H -0.0481 0.4913 0.0257 0.080 Uiso 0.209(19) 1 calc PR . 1
H34B H -0.0138 0.5424 0.0515 0.080 Uiso 0.209(19) 1 calc PR . 1
C35 C -0.020(3) 0.479(3) 0.1002(17) 0.077(5) Uani 0.209(19) 1 d PDU . 1
H35A H 0.0185 0.4898 0.1225 0.092 Uiso 0.209(19) 1 calc PR . 1
H35B H -0.0182 0.4396 0.0969 0.092 Uiso 0.209(19) 1 calc PR . 1
C36 C -0.093(3) 0.494(3) 0.1252(19) 0.096(7) Uani 0.209(19) 1 d PDU . 1
H36A H -0.0956 0.5332 0.1305 0.115 Uiso 0.209(19) 1 calc PR . 1
H36B H -0.1331 0.4836 0.1035 0.115 Uiso 0.209(19) 1 calc PR . 1
C37 C -0.096(3) 0.466(3) 0.1753(19) 0.110(6) Uani 0.209(19) 1 d PDU . 1
H37A H -0.0577 0.4395 0.1772 0.132 Uiso 0.209(19) 1 calc PR . 1
H37B H -0.0903 0.4913 0.2031 0.132 Uiso 0.209(19) 1 calc PR . 1
C38 C -0.169(3) 0.437(3) 0.181(2) 0.136(13) Uani 0.209(19) 1 d PDU . 1
H38A H -0.1704 0.4188 0.2141 0.204 Uiso 0.209(19) 1 calc PR . 1
H38B H -0.1740 0.4104 0.1544 0.204 Uiso 0.209(19) 1 calc PR . 1
H38C H -0.2071 0.4625 0.1792 0.204 Uiso 0.209(19) 1 calc PR . 1
C39 C 0.3930(4) 0.3286(3) 0.1998(3) 0.0642(16) Uani 0.39(2) 1 d PDU . 1
H39 H 0.4373 0.3474 0.2096 0.077 Uiso 0.39(2) 1 calc PR . 1
C40 C 0.3631(19) 0.3077(13) 0.2491(10) 0.088(4) Uani 0.39(2) 1 d PDU . 1
H40A H 0.3188 0.2886 0.2416 0.106 Uiso 0.39(2) 1 calc PR . 1
H40B H 0.3968 0.2815 0.2629 0.106 Uiso 0.39(2) 1 calc PR . 1
C41 C 0.348(2) 0.3487(16) 0.2902(10) 0.116(6) Uani 0.39(2) 1 d PDU . 1
H41A H 0.3219 0.3788 0.2750 0.139 Uiso 0.39(2) 1 calc PR . 1
H41B H 0.3929 0.3623 0.3035 0.139 Uiso 0.39(2) 1 calc PR . 1
C42 C 0.303(2) 0.3259(16) 0.3351(11) 0.132(5) Uani 0.39(2) 1 d PDU . 1
H42A H 0.2770 0.3559 0.3503 0.158 Uiso 0.39(2) 1 calc PR . 1
H42B H 0.2672 0.3018 0.3206 0.158 Uiso 0.39(2) 1 calc PR . 1
C43 C 0.339(2) 0.2967(16) 0.3772(13) 0.142(7) Uani 0.39(2) 1 d PDU . 1
H43A H 0.3751 0.3205 0.3915 0.170 Uiso 0.39(2) 1 calc PR . 1
H43B H 0.3637 0.2661 0.3623 0.170 Uiso 0.39(2) 1 calc PR . 1
C44 C 0.291(3) 0.275(3) 0.4233(17) 0.181(17) Uani 0.39(2) 1 d PDU . 1
H44A H 0.3221 0.2633 0.4507 0.271 Uiso 0.39(2) 1 calc PR . 1
H44B H 0.2625 0.2452 0.4117 0.271 Uiso 0.39(2) 1 calc PR . 1
H44C H 0.2604 0.3034 0.4354 0.271 Uiso 0.39(2) 1 calc PR . 1
C45 C 0.7501(3) 0.5266(3) -0.0124(3) 0.0712(18) Uani 0.482(18) 1 d PDU . 1
H45 H 0.7464 0.5216 -0.0497 0.085 Uiso 0.482(18) 1 calc PR . 1
C46 C 0.8183(16) 0.5592(11) -0.0004(16) 0.090(4) Uani 0.482(18) 1 d PDU . 1
H46A H 0.8324 0.5523 0.0348 0.108 Uiso 0.482(18) 1 calc PR . 1
H46B H 0.8569 0.5467 -0.0225 0.108 Uiso 0.482(18) 1 calc PR . 1
C47 C 0.8092(12) 0.6195(9) -0.0077(13) 0.118(5) Uani 0.482(18) 1 d PDU . 1
H47A H 0.7637 0.6303 0.0073 0.141 Uiso 0.482(18) 1 calc PR . 1
H47B H 0.8069 0.6271 -0.0442 0.141 Uiso 0.482(18) 1 calc PR . 1
C48 C 0.8698(12) 0.6541(12) 0.0162(13) 0.146(6) Uani 0.482(18) 1 d PDU . 1
H48A H 0.8523 0.6907 0.0204 0.176 Uiso 0.482(18) 1 calc PR . 1
H48B H 0.8805 0.6400 0.0501 0.176 Uiso 0.482(18) 1 calc PR . 1
C49 C 0.9293(13) 0.6555(14) -0.0104(15) 0.156(6) Uani 0.482(18) 1 d PDU . 1
H49A H 0.9117 0.6566 -0.0454 0.187 Uiso 0.482(18) 1 calc PR . 1
H49B H 0.9479 0.6192 -0.0060 0.187 Uiso 0.482(18) 1 calc PR . 1
C50 C 0.9959(14) 0.6883(15) -0.0134(19) 0.119(8) Uani 0.482(18) 1 d PDU . 1
H50A H 1.0312 0.6694 -0.0334 0.178 Uiso 0.482(18) 1 calc PR . 1
H50B H 1.0142 0.6944 0.0206 0.178 Uiso 0.482(18) 1 calc PR . 1
H50C H 0.9853 0.7223 -0.0293 0.178 Uiso 0.482(18) 1 calc PR . 1
C51 C 0.4162(4) 0.7119(3) -0.1603(3) 0.0641(16) Uani 0.404(14) 1 d PDU . 1
H51 H 0.3756 0.7310 -0.1446 0.077 Uiso 0.404(14) 1 calc PR . 1
C52 C 0.4631(15) 0.7481(10) -0.1912(10) 0.066(4) Uani 0.404(14) 1 d PDU . 1
H52A H 0.5035 0.7281 -0.2053 0.080 Uiso 0.404(14) 1 calc PR . 1
H52B H 0.4362 0.7640 -0.2193 0.080 Uiso 0.404(14) 1 calc PR . 1
C53 C 0.4890(15) 0.7910(9) -0.1552(10) 0.077(4) Uani 0.404(14) 1 d PDU . 1
H53A H 0.5213 0.7749 -0.1302 0.092 Uiso 0.404(14) 1 calc PR . 1
H53B H 0.4482 0.8057 -0.1367 0.092 Uiso 0.404(14) 1 calc PR . 1
C54 C 0.5288(12) 0.8376(8) -0.1836(9) 0.078(4) Uani 0.404(14) 1 d PDU . 1
H54A H 0.5661 0.8222 -0.2052 0.093 Uiso 0.404(14) 1 calc PR . 1
H54B H 0.4949 0.8560 -0.2059 0.093 Uiso 0.404(14) 1 calc PR . 1
C55 C 0.5604(12) 0.8758(8) -0.1499(9) 0.085(4) Uani 0.404(14) 1 d PDU . 1
H55A H 0.5923 0.8574 -0.1262 0.102 Uiso 0.404(14) 1 calc PR . 1
H55B H 0.5229 0.8934 -0.1301 0.102 Uiso 0.404(14) 1 calc PR . 1
C56 C 0.6038(19) 0.9194(11) -0.1805(11) 0.099(7) Uani 0.404(14) 1 d PDU . 1
H56A H 0.6239 0.9451 -0.1570 0.148 Uiso 0.404(14) 1 calc PR . 1
H56B H 0.5722 0.9376 -0.2041 0.148 Uiso 0.404(14) 1 calc PR . 1
H56C H 0.6418 0.9021 -0.1994 0.148 Uiso 0.404(14) 1 calc PR . 1
C121 C 0.3686(4) 0.6801(3) 0.1900(3) 0.0669(16) Uani 0.598(14) 1 d PDU A 2
H121 H 0.3319 0.6978 0.1688 0.080 Uiso 0.598(14) 1 calc PR A 2
C122 C 0.3509(12) 0.6935(10) 0.2445(7) 0.072(4) Uani 0.598(14) 1 d PDU A 2
H12A H 0.3514 0.7325 0.2484 0.086 Uiso 0.598(14) 1 calc PR A 2
H12B H 0.3882 0.6788 0.2664 0.086 Uiso 0.598(14) 1 calc PR A 2
C123 C 0.2773(14) 0.6720(14) 0.2630(8) 0.092(5) Uani 0.598(14) 1 d PDU A 2
H12C H 0.2693 0.6353 0.2513 0.110 Uiso 0.598(14) 1 calc PR A 2
H12D H 0.2383 0.6947 0.2508 0.110 Uiso 0.598(14) 1 calc PR A 2
C124 C 0.2832(11) 0.6743(10) 0.3242(7) 0.101(4) Uani 0.598(14) 1 d PDU A 2
H12E H 0.3228 0.6522 0.3362 0.121 Uiso 0.598(14) 1 calc PR A 2
H12F H 0.2907 0.7111 0.3358 0.121 Uiso 0.598(14) 1 calc PR A 2
C125 C 0.2141(10) 0.6533(8) 0.3432(7) 0.115(5) Uani 0.598(14) 1 d PDU A 2
H12G H 0.2036 0.6675 0.3771 0.138 Uiso 0.598(14) 1 calc PR A 2
H12H H 0.1752 0.6631 0.3202 0.138 Uiso 0.598(14) 1 calc PR A 2
C126 C 0.2229(18) 0.5943(10) 0.3451(14) 0.203(12) Uani 0.598(14) 1 d PDU A 2
H12I H 0.1792 0.5780 0.3573 0.305 Uiso 0.598(14) 1 calc PR A 2
H12J H 0.2616 0.5853 0.3679 0.305 Uiso 0.598(14) 1 calc PR A 2
H12K H 0.2336 0.5810 0.3113 0.305 Uiso 0.598(14) 1 calc PR A 2
C127 C 0.4392(4) 0.7006(3) 0.1714(2) 0.0589(14) Uani 0.748(15) 1 d PDU A 2
H127 H 0.4783 0.6828 0.1902 0.071 Uiso 0.748(15) 1 calc PR A 2
C128 C 0.4442(9) 0.7612(6) 0.1785(12) 0.070(4) Uani 0.748(15) 1 d PDU A 2
H12L H 0.4076 0.7787 0.1579 0.084 Uiso 0.748(15) 1 calc PR A 2
H12M H 0.4353 0.7701 0.2142 0.084 Uiso 0.748(15) 1 calc PR A 2
C129 C 0.5173(8) 0.7819(5) 0.1630(9) 0.060(3) Uani 0.748(15) 1 d PDU A 2
H12N H 0.5539 0.7634 0.1829 0.072 Uiso 0.748(15) 1 calc PR A 2
H12O H 0.5255 0.7737 0.1271 0.072 Uiso 0.748(15) 1 calc PR A 2
C130 C 0.5250(6) 0.8419(5) 0.1711(5) 0.065(3) Uani 0.748(15) 1 d PDU A 2
H13A H 0.5135 0.8501 0.2065 0.078 Uiso 0.748(15) 1 calc PR A 2
H13B H 0.4900 0.8603 0.1496 0.078 Uiso 0.748(15) 1 calc PR A 2
C131 C 0.5983(7) 0.8638(5) 0.1592(5) 0.084(3) Uani 0.748(15) 1 d PDU A 2
H13C H 0.6116 0.8533 0.1246 0.100 Uiso 0.748(15) 1 calc PR A 2
H13D H 0.5965 0.9030 0.1603 0.100 Uiso 0.748(15) 1 calc PR A 2
C132 C 0.6554(6) 0.8443(6) 0.1963(6) 0.097(4) Uani 0.748(15) 1 d PDU A 2
H13E H 0.7012 0.8588 0.1865 0.145 Uiso 0.748(15) 1 calc PR A 2
H13F H 0.6574 0.8055 0.1955 0.145 Uiso 0.748(15) 1 calc PR A 2
H13G H 0.6436 0.8561 0.2304 0.145 Uiso 0.748(15) 1 calc PR A 2
C133 C 0.0603(3) 0.4894(3) 0.0259(3) 0.0614(15) Uani 0.791(19) 1 d PDU . 2
H133 H 0.0594 0.4499 0.0241 0.074 Uiso 0.791(19) 1 calc PR . 2
C134 C -0.0020(6) 0.5080(6) 0.0594(4) 0.062(3) Uani 0.791(19) 1 d PDU . 2
H13H H 0.0009 0.5470 0.0629 0.074 Uiso 0.791(19) 1 calc PR . 2
H13I H -0.0465 0.4999 0.0417 0.074 Uiso 0.791(19) 1 calc PR . 2
C135 C -0.0060(6) 0.4844(7) 0.1115(5) 0.074(3) Uani 0.791(19) 1 d PDU . 2
H13J H -0.0013 0.4455 0.1090 0.089 Uiso 0.791(19) 1 calc PR . 2
H13K H 0.0340 0.4977 0.1318 0.089 Uiso 0.791(19) 1 calc PR . 2
C136 C -0.0743(7) 0.4975(7) 0.1382(5) 0.091(3) Uani 0.791(19) 1 d PDU . 2
H13L H -0.0804 0.5364 0.1383 0.110 Uiso 0.791(19) 1 calc PR . 2
H13M H -0.1139 0.4822 0.1188 0.110 Uiso 0.791(19) 1 calc PR . 2
C137 C -0.0790(10) 0.4779(8) 0.1916(6) 0.121(5) Uani 0.791(19) 1 d PDU . 2
H13N H -0.0456 0.4976 0.2132 0.146 Uiso 0.791(19) 1 calc PR . 2
H13O H -0.0666 0.4399 0.1930 0.146 Uiso 0.791(19) 1 calc PR . 2
C138 C -0.1579(8) 0.4866(9) 0.2111(6) 0.154(7) Uani 0.791(19) 1 d PDU . 2
H13P H -0.1619 0.4739 0.2459 0.231 Uiso 0.791(19) 1 calc PR . 2
H13Q H -0.1906 0.4667 0.1897 0.231 Uiso 0.791(19) 1 calc PR . 2
H13R H -0.1697 0.5243 0.2098 0.231 Uiso 0.791(19) 1 calc PR . 2
C139 C 0.3930(4) 0.3286(3) 0.1998(3) 0.0642(16) Uani 0.61(2) 1 d PDU . 2
H139 H 0.4348 0.3451 0.2164 0.077 Uiso 0.61(2) 1 calc PR . 2
C140 C 0.3457(8) 0.3013(7) 0.2386(5) 0.069(3) Uani 0.61(2) 1 d PDU . 2
H14A H 0.3723 0.2724 0.2551 0.083 Uiso 0.61(2) 1 calc PR . 2
H14B H 0.3045 0.2855 0.2214 0.083 Uiso 0.61(2) 1 calc PR . 2
C141 C 0.3194(12) 0.3419(9) 0.2798(6) 0.107(4) Uani 0.61(2) 1 d PDU . 2
H14C H 0.3600 0.3539 0.3002 0.129 Uiso 0.61(2) 1 calc PR . 2
H14D H 0.2986 0.3732 0.2631 0.129 Uiso 0.61(2) 1 calc PR . 2
C142 C 0.2626(14) 0.3156(9) 0.3154(8) 0.135(6) Uani 0.61(2) 1 d PDU . 2
H14E H 0.2286 0.2943 0.2958 0.162 Uiso 0.61(2) 1 calc PR . 2
H14F H 0.2366 0.3428 0.3347 0.162 Uiso 0.61(2) 1 calc PR . 2
C143 C 0.3069(16) 0.2800(10) 0.3509(8) 0.147(6) Uani 0.61(2) 1 d PDU . 2
H14G H 0.3156 0.2456 0.3342 0.176 Uiso 0.61(2) 1 calc PR . 2
H14H H 0.3532 0.2970 0.3569 0.176 Uiso 0.61(2) 1 calc PR . 2
C144 C 0.269(2) 0.2696(16) 0.4045(8) 0.167(9) Uani 0.61(2) 1 d PDU . 2
H14I H 0.2970 0.2447 0.4243 0.251 Uiso 0.61(2) 1 calc PR . 2
H14J H 0.2218 0.2546 0.3988 0.251 Uiso 0.61(2) 1 calc PR . 2
H14K H 0.2644 0.3031 0.4228 0.251 Uiso 0.61(2) 1 calc PR . 2
C145 C 0.7501(3) 0.5266(3) -0.0124(3) 0.0712(18) Uani 0.518(18) 1 d PDU . 2
H145 H 0.7499 0.5231 -0.0499 0.085 Uiso 0.518(18) 1 calc PR . 2
C146 C 0.8135(16) 0.5614(11) 0.0060(14) 0.091(4) Uani 0.518(18) 1 d PDU . 2
H14L H 0.8575 0.5405 0.0051 0.110 Uiso 0.518(18) 1 calc PR . 2
H14M H 0.8053 0.5728 0.0412 0.110 Uiso 0.518(18) 1 calc PR . 2
C147 C 0.8210(10) 0.6118(8) -0.0292(9) 0.104(4) Uani 0.518(18) 1 d PDU . 2
H14N H 0.7833 0.6380 -0.0226 0.125 Uiso 0.518(18) 1 calc PR . 2
H14O H 0.8203 0.6019 -0.0653 0.125 Uiso 0.518(18) 1 calc PR . 2
C148 C 0.8983(11) 0.6341(12) -0.0121(13) 0.149(5) Uani 0.518(18) 1 d PDU . 2
H14P H 0.8918 0.6722 -0.0051 0.179 Uiso 0.518(18) 1 calc PR . 2
H14Q H 0.9088 0.6171 0.0206 0.179 Uiso 0.518(18) 1 calc PR . 2
C149 C 0.9600(12) 0.6301(13) -0.0406(14) 0.166(7) Uani 0.518(18) 1 d PDU . 2
H14R H 0.9496 0.6352 -0.0767 0.200 Uiso 0.518(18) 1 calc PR . 2
H14S H 0.9818 0.5948 -0.0360 0.200 Uiso 0.518(18) 1 calc PR . 2
C150 C 1.0113(18) 0.6749(16) -0.021(2) 0.148(10) Uani 0.518(18) 1 d PDU . 2
H15A H 1.0541 0.6752 -0.0417 0.222 Uiso 0.518(18) 1 calc PR . 2
H15B H 1.0239 0.6678 0.0141 0.222 Uiso 0.518(18) 1 calc PR . 2
H15C H 0.9877 0.7093 -0.0234 0.222 Uiso 0.518(18) 1 calc PR . 2
C151 C 0.4162(4) 0.7119(3) -0.1603(3) 0.0641(16) Uani 0.596(14) 1 d PDU . 2
H151 H 0.3731 0.7250 -0.1427 0.077 Uiso 0.596(14) 1 calc PR . 2
C152 C 0.4582(11) 0.7601(6) -0.1786(6) 0.065(3) Uani 0.596(14) 1 d PDU . 2
H15D H 0.4290 0.7802 -0.2028 0.078 Uiso 0.596(14) 1 calc PR . 2
H15E H 0.5006 0.7476 -0.1967 0.078 Uiso 0.596(14) 1 calc PR . 2
C153 C 0.4821(11) 0.7989(6) -0.1345(6) 0.082(4) Uani 0.596(14) 1 d PDU . 2
H15F H 0.4416 0.8049 -0.1118 0.099 Uiso 0.596(14) 1 calc PR . 2
H15G H 0.5197 0.7814 -0.1147 0.099 Uiso 0.596(14) 1 calc PR . 2
C154 C 0.5108(8) 0.8550(6) -0.1539(6) 0.081(3) Uani 0.596(14) 1 d PDU . 2
H15H H 0.4760 0.8705 -0.1775 0.097 Uiso 0.596(14) 1 calc PR . 2
H15I H 0.5155 0.8793 -0.1249 0.097 Uiso 0.596(14) 1 calc PR . 2
C155 C 0.5799(8) 0.8502(6) -0.1797(7) 0.087(4) Uani 0.596(14) 1 d PDU . 2
H15J H 0.5756 0.8242 -0.2074 0.104 Uiso 0.596(14) 1 calc PR . 2
H15K H 0.6151 0.8364 -0.1555 0.104 Uiso 0.596(14) 1 calc PR . 2
C156 C 0.6077(10) 0.9039(7) -0.2019(7) 0.090(5) Uani 0.596(14) 1 d PDU . 2
H15L H 0.6533 0.8981 -0.2183 0.134 Uiso 0.596(14) 1 calc PR . 2
H15M H 0.6132 0.9297 -0.1747 0.134 Uiso 0.596(14) 1 calc PR . 2
H15N H 0.5739 0.9174 -0.2267 0.134 Uiso 0.596(14) 1 calc PR . 2

loop_
_atom_site_aniso_label
_atom_site_aniso_U_11
_atom_site_aniso_U_22
_atom_site_aniso_U_33
_atom_site_aniso_U_23
_atom_site_aniso_U_13
_atom_site_aniso_U_12
N1 0.067(3) 0.047(3) 0.061(3) -0.005(2) 0.018(3) -0.014(2)
N2 0.056(3) 0.056(3) 0.076(3) 0.002(3) -0.012(3) -0.014(3)
N3 0.070(3) 0.069(3) 0.059(3) 0.018(3) -0.014(3) -0.022(3)
N11 0.067(3) 0.051(3) 0.050(3) -0.013(2) 0.011(2) -0.014(2)
N12 0.050(3) 0.083(4) 0.071(3) -0.012(3) 0.000(3) 0.008(3)
N13 0.069(3) 0.060(3) 0.052(3) 0.016(2) 0.020(2) 0.021(3)
C1 0.058(3) 0.056(3) 0.065(4) -0.004(3) 0.006(3) -0.021(3)
C2 0.052(3) 0.061(4) 0.075(4) 0.003(3) 0.001(3) -0.014(3)
C3 0.056(3) 0.055(4) 0.063(4) 0.008(3) 0.002(3) -0.017(3)
C4 0.053(3) 0.058(3) 0.063(4) 0.002(3) -0.004(3) -0.018(3)
C5 0.058(3) 0.066(3) 0.057(4) 0.007(3) -0.005(3) -0.016(3)
C6 0.058(3) 0.058(3) 0.063(4) -0.001(3) -0.003(3) -0.013(3)
C7 0.060(4) 0.047(3) 0.079(4) 0.000(3) 0.009(3) -0.014(3)
C8 0.043(3) 0.051(4) 0.080(4) 0.005(3) 0.004(3) -0.008(3)
C9 0.055(3) 0.066(3) 0.060(4) 0.009(3) -0.007(3) -0.019(3)
C11 0.056(3) 0.062(4) 0.057(3) -0.002(3) 0.006(3) 0.003(3)
C12 0.053(3) 0.069(4) 0.054(3) 0.001(3) 0.008(3) 0.011(3)
C13 0.062(3) 0.070(4) 0.059(4) 0.001(3) 0.012(3) 0.011(3)
C14 0.070(4) 0.069(4) 0.048(3) 0.000(3) 0.020(3) 0.016(3)
C15 0.081(4) 0.060(4) 0.056(3) 0.006(3) 0.016(3) 0.016(3)
C16 0.068(4) 0.050(4) 0.059(3) -0.007(3) 0.007(3) 0.014(3)
C17 0.064(4) 0.056(4) 0.058(3) -0.008(3) 0.006(3) -0.002(3)
C18 0.049(3) 0.082(5) 0.049(3) -0.007(3) 0.011(3) 0.007(3)
C19 0.061(3) 0.060(4) 0.058(3) 0.010(3) 0.019(3) 0.010(3)
C21 0.079(4) 0.060(3) 0.061(3) -0.015(3) 0.020(3) -0.018(3)
C22 0.095(9) 0.061(10) 0.063(6) -0.013(7) 0.023(7) -0.023(8)
C23 0.102(9) 0.075(10) 0.076(7) -0.004(7) 0.040(7) -0.017(8)
C24 0.119(10) 0.106(10) 0.080(8) 0.012(7) 0.048(7) -0.001(9)
C25 0.131(11) 0.133(12) 0.086(8) 0.017(9) 0.032(9) 0.009(11)
C26 0.127(16) 0.15(2) 0.050(10) 0.032(12) 0.030(10) 0.034(16)
C27 0.066(3) 0.055(3) 0.056(3) -0.017(3) 0.008(3) -0.010(3)
C28 0.062(9) 0.052(7) 0.060(8) -0.013(7) 0.008(9) -0.005(7)
C29 0.067(10) 0.058(9) 0.055(10) 0.011(9) 0.010(10) -0.011(8)
C30 0.079(10) 0.061(9) 0.066(9) 0.017(8) 0.000(9) -0.017(8)
C31 0.082(12) 0.081(12) 0.089(13) 0.023(11) -0.010(12) -0.027(10)
C32 0.115(18) 0.099(15) 0.085(16) 0.018(13) -0.006(15) -0.057(13)
C33 0.047(3) 0.061(4) 0.077(4) -0.004(3) -0.002(2) -0.010(3)
C34 0.050(6) 0.072(10) 0.076(10) -0.012(9) -0.005(8) -0.017(9)
C35 0.065(9) 0.089(10) 0.076(9) -0.015(9) -0.001(8) -0.022(9)
C36 0.089(12) 0.114(12) 0.085(12) -0.028(11) 0.020(10) -0.019(12)
C37 0.104(12) 0.138(13) 0.087(11) -0.020(11) 0.020(10) -0.022(11)
C38 0.12(2) 0.17(3) 0.12(2) 0.00(2) 0.02(2) -0.04(2)
C39 0.067(4) 0.068(4) 0.058(3) 0.017(3) -0.023(3) -0.026(3)
C40 0.114(10) 0.089(9) 0.063(7) 0.021(6) -0.021(8) -0.027(9)
C41 0.155(14) 0.124(11) 0.069(9) 0.003(8) -0.005(10) -0.019(12)
C42 0.184(13) 0.133(11) 0.079(9) 0.014(9) 0.004(9) -0.020(11)
C43 0.196(17) 0.139(15) 0.091(12) 0.019(11) -0.010(11) -0.017(14)
C44 0.24(4) 0.19(3) 0.12(3) 0.06(3) -0.01(2) -0.04(3)
C45 0.041(3) 0.086(4) 0.087(5) -0.015(4) 0.009(3) 0.007(3)
C46 0.051(6) 0.100(7) 0.118(9) -0.032(7) 0.033(7) -0.005(6)
C47 0.085(8) 0.107(7) 0.160(12) -0.028(10) 0.031(9) -0.015(7)
C48 0.106(10) 0.134(11) 0.198(14) -0.047(11) 0.030(9) -0.032(9)
C49 0.101(10) 0.161(13) 0.205(14) -0.049(12) 0.029(10) -0.039(10)
C50 0.065(10) 0.147(17) 0.144(17) -0.061(13) 0.032(11) 0.000(10)
C51 0.072(4) 0.062(4) 0.058(3) 0.019(3) 0.025(3) 0.022(3)
C52 0.078(8) 0.060(8) 0.061(9) 0.019(6) 0.017(7) 0.020(7)
C53 0.086(8) 0.065(7) 0.079(10) 0.007(7) 0.024(8) 0.014(6)
C54 0.069(9) 0.077(8) 0.088(9) 0.001(7) 0.004(8) 0.006(7)
C55 0.084(10) 0.078(9) 0.093(10) -0.013(8) 0.003(8) 0.012(7)
C56 0.122(16) 0.085(15) 0.090(17) -0.031(12) -0.003(15) -0.021(12)
C121 0.079(4) 0.060(3) 0.061(3) -0.015(3) 0.020(3) -0.018(3)
C122 0.091(8) 0.066(8) 0.059(5) -0.010(5) 0.021(5) -0.007(6)
C123 0.118(10) 0.082(10) 0.076(6) 0.000(7) 0.047(6) -0.023(8)
C124 0.117(9) 0.110(9) 0.076(6) -0.001(7) 0.044(7) -0.007(8)
C125 0.108(9) 0.142(9) 0.095(8) 0.027(8) 0.048(7) 0.008(9)
C126 0.21(2) 0.152(12) 0.24(3) 0.05(2) 0.06(2) -0.044(15)
C127 0.066(3) 0.055(3) 0.056(3) -0.017(3) 0.008(3) -0.010(3)
C128 0.078(8) 0.058(5) 0.073(6) -0.018(5) 0.013(7) -0.015(5)
C129 0.070(7) 0.055(5) 0.054(5) 0.000(5) 0.009(6) -0.004(5)
C130 0.071(6) 0.062(5) 0.064(6) 0.008(5) -0.010(5) -0.018(5)
C131 0.095(8) 0.069(7) 0.087(7) 0.021(5) -0.008(6) -0.028(6)
C132 0.078(7) 0.101(9) 0.111(9) 0.035(8) -0.008(7) -0.041(7)
C133 0.047(3) 0.061(4) 0.077(4) -0.004(3) -0.002(2) -0.010(3)
C134 0.053(4) 0.068(5) 0.065(5) -0.022(5) -0.016(4) -0.003(4)
C135 0.066(6) 0.084(7) 0.073(6) -0.012(5) -0.005(4) -0.019(5)
C136 0.080(7) 0.114(7) 0.080(6) -0.022(6) 0.007(5) -0.027(6)
C137 0.125(9) 0.154(11) 0.085(7) -0.016(8) 0.021(7) -0.014(9)
C138 0.128(10) 0.207(16) 0.127(11) -0.014(11) 0.054(9) -0.038(11)
C139 0.067(4) 0.068(4) 0.058(3) 0.017(3) -0.023(3) -0.026(3)
C140 0.087(7) 0.076(6) 0.045(5) 0.026(5) -0.037(5) -0.036(6)
C141 0.148(11) 0.116(8) 0.058(7) 0.006(6) -0.004(7) -0.030(9)
C142 0.191(14) 0.139(11) 0.076(9) 0.017(8) 0.017(8) -0.035(10)
C143 0.217(15) 0.137(12) 0.086(10) 0.021(9) 0.008(9) -0.025(11)
C144 0.27(2) 0.159(17) 0.075(12) 0.022(13) 0.000(14) -0.026(18)
C145 0.041(3) 0.086(4) 0.087(5) -0.015(4) 0.009(3) 0.007(3)
C146 0.053(6) 0.098(7) 0.123(9) -0.033(7) 0.024(7) -0.008(6)
C147 0.079(7) 0.097(8) 0.135(10) -0.042(7) 0.070(7) -0.016(6)
C148 0.109(9) 0.138(11) 0.200(13) -0.040(11) 0.046(9) -0.044(8)
C149 0.106(9) 0.174(14) 0.219(15) -0.036(13) 0.036(10) -0.035(11)
C150 0.107(15) 0.16(2) 0.18(2) -0.005(17) 0.013(16) -0.035(15)
C151 0.072(4) 0.062(4) 0.058(3) 0.019(3) 0.025(3) 0.022(3)
C152 0.087(6) 0.048(6) 0.059(7) 0.007(5) 0.034(6) 0.022(5)
C153 0.109(8) 0.060(6) 0.078(9) 0.002(6) 0.031(7) 0.008(6)
C154 0.089(7) 0.067(6) 0.087(8) -0.001(6) 0.007(6) 0.006(6)
C155 0.073(7) 0.085(8) 0.103(9) -0.005(7) 0.000(7) -0.001(6)
C156 0.093(9) 0.084(10) 0.092(12) -0.040(8) 0.012(9) -0.031(8)

loop_
_atom_type_symbol
_atom_type_description
_atom_type_scat_dispersion_real
_atom_type_scat_dispersion_imag
_atom_type_scat_source
C C 0.0033 0.0000 'International Tables Vol C Tables 4.2.6.8 and 6.1.1.4'
H H 0.0000 0.0000 'International Tables Vol C Tables 4.2.6.8 and 6.1.1.4'
N N 0.0061 0.0000 'International Tables Vol C Tables 4.2.6.8 and 6.1.1.4'

loop_
_geom_angle_atom_site_label_1
_geom_angle_atom_site_label_2
_geom_angle_atom_site_label_3
_geom_angle
_geom_angle_site_symmetry_1
_geom_angle_site_symmetry_3
C7 N1 C21 118.9(7) . .
C8 N2 C33 119.6(6) . .
C9 N3 C39 119.6(6) . .
C17 N11 C27 118.6(6) . .
C18 N12 C45 117.4(6) . .
C19 N13 C51 117.5(5) . .
C6 C1 C2 119.4(6) . .
C6 C1 C7 123.0(6) . .
C2 C1 C7 117.6(7) . .
C1 C2 C3 120.6(7) . .
C1 C2 H2 119.7 . .
C3 C2 H2 119.7 . .
C4 C3 C2 118.7(6) . .
C4 C3 C8 119.9(6) . .
C2 C3 C8 121.3(6) . .
C3 C4 C5 120.6(6) . .
C3 C4 H4 119.7 . .
C5 C4 H4 119.7 . .
C6 C5 C4 118.4(7) . .
C6 C5 C9 122.1(6) . .
C4 C5 C9 119.5(6) . .
C5 C6 C1 122.2(6) . .
C5 C6 H6 118.9 . .
C1 C6 H6 118.9 . .
N1 C7 C1 123.6(7) . .
N1 C7 H7 118.2 . .
C1 C7 H7 118.2 . .
N2 C8 C3 122.1(6) . .
N2 C8 H8 119.0 . .
C3 C8 H8 119.0 . .
N3 C9 C5 123.4(6) . .
N3 C9 H9 118.3 . .
C5 C9 H9 118.3 . .
C16 C11 C12 117.9(6) . .
C16 C11 C17 121.9(6) . .
C12 C11 C17 120.2(6) . .
C13 C12 C11 121.1(6) . .
C13 C12 H12 119.5 . .
C11 C12 H12 119.5 . .
C12 C13 C14 119.4(6) . .
C12 C13 C18 121.2(6) . .
C14 C13 C18 119.4(6) . .
C15 C14 C13 121.5(6) . .
C15 C14 H14 119.3 . .
C13 C14 H14 119.3 . .
C14 C15 C16 118.4(7) . .
C14 C15 C19 122.6(6) . .
C16 C15 C19 119.0(6) . .
C11 C16 C15 121.8(6) . .
C11 C16 H16 119.1 . .
C15 C16 H16 119.1 . .
N11 C17 C11 123.6(7) . .
N11 C17 H17 118.2 . .
C11 C17 H17 118.2 . .
N12 C18 C13 121.3(6) . .
N12 C18 H18 119.3 . .
C13 C18 H18 119.3 . .
N13 C19 C15 119.9(6) . .
N13 C19 H19 120.1 . .
C15 C19 H19 120.1 . .
N1 C21 C22 104.4(15) . .
N1 C21 C27 108.9(6) . .
C22 C21 C27 110.9(15) . .
N1 C21 H21 110.8 . .
C22 C21 H21 110.8 . .
C27 C21 H21 110.8 . .
C21 C22 C23 110(2) . .
C21 C22 H22A 109.8 . .
C23 C22 H22A 109.8 . .
C21 C22 H22B 109.8 . .
C23 C22 H22B 109.8 . .
H22A C22 H22B 108.2 . .
C24 C23 C22 122(3) . .
C24 C23 H23A 106.7 . .
C22 C23 H23A 106.7 . .
C24 C23 H23B 106.7 . .
C22 C23 H23B 106.7 . .
H23A C23 H23B 106.6 . .
C25 C24 C23 115(3) . .
C25 C24 H24A 108.6 . .
C23 C24 H24A 108.6 . .
C25 C24 H24B 108.6 . .
C23 C24 H24B 108.6 . .
H24A C24 H24B 107.5 . .
C24 C25 C26 104(2) . .
C24 C25 H25A 110.9 . .
C26 C25 H25A 110.9 . .
C24 C25 H25B 110.9 . .
C26 C25 H25B 110.9 . .
H25A C25 H25B 108.9 . .
C25 C26 H26A 109.5 . .
C25 C26 H26B 109.5 . .
H26A C26 H26B 109.5 . .
C25 C26 H26C 109.5 . .
H26A C26 H26C 109.5 . .
H26B C26 H26C 109.5 . .
N11 C27 C21 109.3(5) . .
N11 C27 C28 110(3) . .
C21 C27 C28 118(2) . .
N11 C27 H27 106.3 . .
C21 C27 H27 106.3 . .
C28 C27 H27 106.3 . .
C29 C28 C27 115(3) . .
C29 C28 H28A 108.5 . .
C27 C28 H28A 108.5 . .
C29 C28 H28B 108.5 . .
C27 C28 H28B 108.5 . .
H28A C28 H28B 107.5 . .
C28 C29 C30 114(3) . .
C28 C29 H29A 108.7 . .
C30 C29 H29A 108.7 . .
C28 C29 H29B 108.7 . .
C30 C29 H29B 108.7 . .
H29A C29 H29B 107.6 . .
C29 C30 C31 116(3) . .
C29 C30 H30A 108.2 . .
C31 C30 H30A 108.2 . .
C29 C30 H30B 108.2 . .
C31 C30 H30B 108.2 . .
H30A C30 H30B 107.3 . .
C30 C31 C32 103(3) . .
C30 C31 H31A 111.2 . .
C32 C31 H31A 111.2 . .
C30 C31 H31B 111.2 . .
C32 C31 H31B 111.2 . .
H31A C31 H31B 109.1 . .
C31 C32 H32A 109.5 . .
C31 C32 H32B 109.5 . .
H32A C32 H32B 109.5 . .
C31 C32 H32C 109.5 . .
H32A C32 H32C 109.5 . .
H32B C32 H32C 109.5 . .
C34 C33 N2 119(2) . .
C34 C33 C33 107(2) . 4_565
N2 C33 C33 109.6(5) . 4_565
C34 C33 H33 106.9 . .
N2 C33 H33 106.9 . .
C33 C33 H33 106.9 4_565 .
C33 C34 C35 112(3) . .
C33 C34 H34A 109.2 . .
C35 C34 H34A 109.2 . .
C33 C34 H34B 109.2 . .
C35 C34 H34B 109.2 . .
H34A C34 H34B 107.9 . .
C34 C35 C36 113(3) . .
C34 C35 H35A 109.0 . .
C36 C35 H35A 109.0 . .
C34 C35 H35B 109.0 . .
C36 C35 H35B 109.0 . .
H35A C35 H35B 107.8 . .
C37 C36 C35 106(4) . .
C37 C36 H36A 110.4 . .
C35 C36 H36A 110.4 . .
C37 C36 H36B 110.5 . .
C35 C36 H36B 110.4 . .
H36A C36 H36B 108.6 . .
C38 C37 C36 110(4) . .
C38 C37 H37A 109.6 . .
C36 C37 H37A 109.6 . .
C38 C37 H37B 109.6 . .
C36 C37 H37B 109.6 . .
H37A C37 H37B 108.1 . .
C37 C38 H38A 109.5 . .
C37 C38 H38B 109.5 . .
H38A C38 H38B 109.5 . .
C37 C38 H38C 109.5 . .
H38A C38 H38C 109.5 . .
H38B C38 H38C 109.5 . .
N3 C39 C40 116.3(16) . .
N3 C39 C51 107.1(5) . 4_565
C40 C39 C51 117.8(14) . 4_565
N3 C39 H39 104.7 . .
C40 C39 H39 104.7 . .
C51 C39 H39 104.7 4_565 .
C41 C40 C39 117(2) . .
C41 C40 H40A 108.1 . .
C39 C40 H40A 108.1 . .
C41 C40 H40B 108.1 . .
C39 C40 H40B 108.1 . .
H40A C40 H40B 107.3 . .
C40 C41 C42 113(3) . .
C40 C41 H41A 108.9 . .
C42 C41 H41A 108.9 . .
C40 C41 H41B 108.9 . .
C42 C41 H41B 108.9 . .
H41A C41 H41B 107.7 . .
C43 C42 C41 120(3) . .
C43 C42 H42A 107.3 . .
C41 C42 H42A 107.3 . .
C43 C42 H42B 107.3 . .
C41 C42 H42B 107.3 . .
H42A C42 H42B 106.9 . .
C42 C43 C44 119(3) . .
C42 C43 H43A 107.7 . .
C44 C43 H43A 107.7 . .
C42 C43 H43B 107.7 . .
C44 C43 H43B 107.7 . .
H43A C43 H43B 107.1 . .
C43 C44 H44A 109.5 . .
C43 C44 H44B 109.5 . .
H44A C44 H44B 109.5 . .
C43 C44 H44C 109.5 . .
H44A C44 H44C 109.5 . .
H44B C44 H44C 109.5 . .
C45 C45 N12 108.5(6) 4_565 .
C45 C45 C46 112.5(14) 4_565 .
N12 C45 C46 108.9(15) . .
C45 C45 H45 109.0 4_565 .
N12 C45 H45 109.0 . .
C46 C45 H45 109.0 . .
C47 C46 C45 114(2) . .
C47 C46 H46A 108.8 . .
C45 C46 H46A 108.8 . .
C47 C46 H46B 108.8 . .
C45 C46 H46B 108.8 . .
H46A C46 H46B 107.7 . .
C46 C47 C48 114(2) . .
C46 C47 H47A 108.6 . .
C48 C47 H47A 108.6 . .
C46 C47 H47B 108.6 . .
C48 C47 H47B 108.6 . .
H47A C47 H47B 107.6 . .
C49 C48 C47 115(2) . .
C49 C48 H48A 108.6 . .
C47 C48 H48A 108.6 . .
C49 C48 H48B 108.6 . .
C47 C48 H48B 108.6 . .
H48A C48 H48B 107.6 . .
C48 C49 C50 139(3) . .
C48 C49 H49A 102.4 . .
C50 C49 H49A 102.4 . .
C48 C49 H49B 102.4 . .
C50 C49 H49B 102.4 . .
H49A C49 H49B 104.9 . .
C49 C50 H50A 109.5 . .
C49 C50 H50B 109.5 . .
H50A C50 H50B 109.5 . .
C49 C50 H50C 109.5 . .
H50A C50 H50C 109.5 . .
H50B C50 H50C 109.5 . .
N13 C51 C52 108.8(13) . .
N13 C51 C39 107.4(5) . 4_565
C52 C51 C39 101.6(11) . 4_565
N13 C51 H51 112.8 . .
C52 C51 H51 112.8 . .
C39 C51 H51 112.8 4_565 .
C53 C52 C51 106.0(17) . .
C53 C52 H52A 110.5 . .
C51 C52 H52A 110.5 . .
C53 C52 H52B 110.5 . .
C51 C52 H52B 110.5 . .
H52A C52 H52B 108.7 . .
C52 C53 C54 112.3(18) . .
C52 C53 H53A 109.1 . .
C54 C53 H53A 109.1 . .
C52 C53 H53B 109.1 . .
C54 C53 H53B 109.1 . .
H53A C53 H53B 107.9 . .
C55 C54 C53 113.4(19) . .
C55 C54 H54A 108.9 . .
C53 C54 H54A 108.9 . .
C55 C54 H54B 108.9 . .
C53 C54 H54B 108.9 . .
H54A C54 H54B 107.7 . .
C54 C55 C56 111.0(19) . .
C54 C55 H55A 109.4 . .
C56 C55 H55A 109.4 . .
C54 C55 H55B 109.4 . .
C56 C55 H55B 109.4 . .
H55A C55 H55B 108.0 . .
C55 C56 H56A 109.5 . .
C55 C56 H56B 109.5 . .
H56A C56 H56B 109.5 . .
C55 C56 H56C 109.5 . .
H56A C56 H56C 109.5 . .
H56B C56 H56C 109.5 . .
C123 C122 H12A 108.6 . .
C123 C122 H12B 108.6 . .
H12A C122 H12B 107.6 . .
C122 C123 C124 103.8(18) . .
C122 C123 H12C 111.0 . .
C124 C123 H12C 111.0 . .
C122 C123 H12D 111.0 . .
C124 C123 H12D 111.0 . .
H12C C123 H12D 109.0 . .
C125 C124 C123 105.2(18) . .
C125 C124 H12E 110.7 . .
C123 C124 H12E 110.7 . .
C125 C124 H12F 110.7 . .
C123 C124 H12F 110.7 . .
H12E C124 H12F 108.8 . .
C126 C125 C124 105.4(19) . .
C126 C125 H12G 110.7 . .
C124 C125 H12G 110.7 . .
C126 C125 H12H 110.7 . .
C124 C125 H12H 110.7 . .
H12G C125 H12H 108.8 . .
C125 C126 H12I 109.5 . .
C125 C126 H12J 109.5 . .
H12I C126 H12J 109.5 . .
C125 C126 H12K 109.5 . .
H12I C126 H12K 109.5 . .
H12J C126 H12K 109.5 . .
C129 C128 H12L 109.4 . .
C129 C128 H12M 109.4 . .
H12L C128 H12M 108.0 . .
C130 C129 C128 112.6(11) . .
C130 C129 H12N 109.1 . .
C128 C129 H12N 109.1 . .
C130 C129 H12O 109.1 . .
C128 C129 H12O 109.1 . .
H12N C129 H12O 107.8 . .
C129 C130 C131 114.5(11) . .
C129 C130 H13A 108.6 . .
C131 C130 H13A 108.6 . .
C129 C130 H13B 108.6 . .
C131 C130 H13B 108.6 . .
H13A C130 H13B 107.6 . .
C132 C131 C130 112.9(9) . .
C132 C131 H13C 109.0 . .
C130 C131 H13C 109.0 . .
C132 C131 H13D 109.0 . .
C130 C131 H13D 109.0 . .
H13C C131 H13D 107.8 . .
C131 C132 H13E 109.5 . .
C131 C132 H13F 109.5 . .
H13E C132 H13F 109.5 . .
C131 C132 H13G 109.5 . .
H13E C132 H13G 109.5 . .
H13F C132 H13G 109.5 . .
C135 C134 H13H 108.2 . .
C135 C134 H13I 108.2 . .
H13H C134 H13I 107.3 . .
C136 C135 C134 112.8(11) . .
C136 C135 H13J 109.0 . .
C134 C135 H13J 109.0 . .
C136 C135 H13K 109.0 . .
C134 C135 H13K 109.0 . .
H13J C135 H13K 107.8 . .
C137 C136 C135 114.9(12) . .
C137 C136 H13L 108.6 . .
C135 C136 H13L 108.6 . .
C137 C136 H13M 108.6 . .
C135 C136 H13M 108.6 . .
H13L C136 H13M 107.5 . .
C136 C137 C138 108.4(14) . .
C136 C137 H13N 110.0 . .
C138 C137 H13N 110.0 . .
C136 C137 H13O 110.0 . .
C138 C137 H13O 110.0 . .
H13N C137 H13O 108.4 . .
C137 C138 H13P 109.5 . .
C137 C138 H13Q 109.5 . .
H13P C138 H13Q 109.5 . .
C137 C138 H13R 109.5 . .
H13P C138 H13R 109.5 . .
H13Q C138 H13R 109.5 . .
C141 C140 H14A 109.4 . .
C141 C140 H14B 109.4 . .
H14A C140 H14B 108.0 . .
C142 C141 C140 111.0(15) . .
C142 C141 H14C 109.4 . .
C140 C141 H14C 109.4 . .
C142 C141 H14D 109.4 . .
C140 C141 H14D 109.4 . .
H14C C141 H14D 108.0 . .
C141 C142 C143 103.8(18) . .
C141 C142 H14E 111.0 . .
C143 C142 H14E 111.0 . .
C141 C142 H14F 111.0 . .
C143 C142 H14F 111.0 . .
H14E C142 H14F 109.0 . .
C144 C143 C142 113(2) . .
C144 C143 H14G 109.0 . .
C142 C143 H14G 109.0 . .
C144 C143 H14H 109.0 . .
C142 C143 H14H 109.0 . .
H14G C143 H14H 107.8 . .
C143 C144 H14I 109.5 . .
C143 C144 H14J 109.5 . .
H14I C144 H14J 109.5 . .
C143 C144 H14K 109.5 . .
H14I C144 H14K 109.5 . .
H14J C144 H14K 109.5 . .
C147 C146 H14L 109.8 . .
C147 C146 H14M 109.8 . .
H14L C146 H14M 108.2 . .
C146 C147 C148 101(2) . .
C146 C147 H14N 111.6 . .
C148 C147 H14N 111.6 . .
C146 C147 H14O 111.6 . .
C148 C147 H14O 111.6 . .
H14N C147 H14O 109.4 . .
C149 C148 C147 125(2) . .
C149 C148 H14P 106.0 . .
C147 C148 H14P 106.0 . .
C149 C148 H14Q 106.0 . .
C147 C148 H14Q 106.0 . .
H14P C148 H14Q 106.3 . .
C148 C149 C150 107(2) . .
C148 C149 H14R 110.4 . .
C150 C149 H14R 110.4 . .
C148 C149 H14S 110.4 . .
C150 C149 H14S 110.4 . .
H14R C149 H14S 108.6 . .
C149 C150 H15A 109.5 . .
C149 C150 H15B 109.5 . .
H15A C150 H15B 109.5 . .
C149 C150 H15C 109.5 . .
H15A C150 H15C 109.5 . .
H15B C150 H15C 109.5 . .
C153 C152 H15D 108.8 . .
C153 C152 H15E 108.8 . .
H15D C152 H15E 107.7 . .
C154 C153 C152 113.8(12) . .
C154 C153 H15F 108.8 . .
C152 C153 H15F 108.8 . .
C154 C153 H15G 108.8 . .
C152 C153 H15G 108.8 . .
H15F C153 H15G 107.7 . .
C155 C154 C153 112.1(13) . .
C155 C154 H15H 109.2 . .
C153 C154 H15H 109.2 . .
C155 C154 H15I 109.2 . .
C153 C154 H15I 109.2 . .
H15H C154 H15I 107.9 . .
C154 C155 C156 113.6(13) . .
C154 C155 H15J 108.8 . .
C156 C155 H15J 108.8 . .
C154 C155 H15K 108.8 . .
C156 C155 H15K 108.8 . .
H15J C155 H15K 107.7 . .
C155 C156 H15L 109.5 . .
C155 C156 H15M 109.5 . .
H15L C156 H15M 109.5 . .
C155 C156 H15N 109.5 . .
H15L C156 H15N 109.5 . .
H15M C156 H15N 109.5 . .

loop_
_geom_bond_atom_site_label_1
_geom_bond_atom_site_label_2
_geom_bond_distance
_geom_bond_site_symmetry_2
N1 C7 1.245(9) .
N1 C21 1.456(9) .
N2 C8 1.238(9) .
N2 C33 1.474(8) .
N3 C9 1.234(9) .
N3 C39 1.473(10) .
N11 C17 1.272(9) .
N11 C27 1.451(8) .
N12 C18 1.217(9) .
N12 C45 1.510(9) .
N13 C19 1.266(8) .
N13 C51 1.471(9) .
C1 C6 1.371(10) .
C1 C2 1.389(10) .
C1 C7 1.502(10) .
C2 C3 1.393(10) .
C2 H2 0.9500 .
C3 C4 1.375(10) .
C3 C8 1.472(9) .
C4 C5 1.428(9) .
C4 H4 0.9500 .
C5 C6 1.347(10) .
C5 C9 1.483(10) .
C6 H6 0.9500 .
C7 H7 0.9500 .
C8 H8 0.9500 .
C9 H9 0.9500 .
C11 C16 1.387(10) .
C11 C12 1.402(9) .
C11 C17 1.453(10) .
C12 C13 1.367(9) .
C12 H12 0.9500 .
C13 C14 1.388(10) .
C13 C18 1.489(9) .
C14 C15 1.373(10) .
C14 H14 0.9500 .
C15 C16 1.387(10) .
C15 C19 1.496(10) .
C16 H16 0.9500 .
C17 H17 0.9500 .
C18 H18 0.9500 .
C19 H19 0.9500 .
C21 C22 1.52(3) .
C21 C27 1.518(10) .
C21 H21 1.0000 .
C22 C23 1.56(3) .
C22 H22A 0.9900 .
C22 H22B 0.9900 .
C23 C24 1.55(3) .
C23 H23A 0.9900 .
C23 H23B 0.9900 .
C24 C25 1.43(3) .
C24 H24A 0.9900 .
C24 H24B 0.9900 .
C25 C26 1.65(3) .
C25 H25A 0.9900 .
C25 H25B 0.9900 .
C26 H26A 0.9800 .
C26 H26B 0.9800 .
C26 H26C 0.9800 .
C27 C28 1.54(3) .
C27 H27 1.0000 .
C28 C29 1.52(3) .
C28 H28A 0.9900 .
C28 H28B 0.9900 .
C29 C30 1.55(3) .
C29 H29A 0.9900 .
C29 H29B 0.9900 .
C30 C31 1.53(3) .
C30 H30A 0.9900 .
C30 H30B 0.9900 .
C31 C32 1.61(3) .
C31 H31A 0.9900 .
C31 H31B 0.9900 .
C32 H32A 0.9800 .
C32 H32B 0.9800 .
C32 H32C 0.9800 .
C33 C34 1.51(3) .
C33 C33 1.477(15) 4_565
C33 H33 1.0000 .
C34 C35 1.52(3) .
C34 H34A 0.9900 .
C34 H34B 0.9900 .
C35 C36 1.58(3) .
C35 H35A 0.9900 .
C35 H35B 0.9900 .
C36 C37 1.52(3) .
C36 H36A 0.9900 .
C36 H36B 0.9900 .
C37 C38 1.56(3) .
C37 H37A 0.9900 .
C37 H37B 0.9900 .
C38 H38A 0.9800 .
C38 H38B 0.9800 .
C38 H38C 0.9800 .
C39 C40 1.52(2) .
C39 C51 1.529(11) 4_565
C39 H39 1.0000 .
C40 C41 1.53(3) .
C40 H40A 0.9900 .
C40 H40B 0.9900 .
C41 C42 1.57(3) .
C41 H41A 0.9900 .
C41 H41B 0.9900 .
C42 C43 1.50(3) .
C42 H42A 0.9900 .
C42 H42B 0.9900 .
C43 C44 1.62(3) .
C43 H43A 0.9900 .
C43 H43B 0.9900 .
C44 H44A 0.9800 .
C44 H44B 0.9800 .
C44 H44C 0.9800 .
C45 C45 1.496(17) 4_565
C45 C46 1.57(2) .
C45 H45 1.0000 .
C46 C47 1.54(3) .
C46 H46A 0.9900 .
C46 H46B 0.9900 .
C47 C48 1.58(3) .
C47 H47A 0.9900 .
C47 H47B 0.9900 .
C48 C49 1.33(3) .
C48 H48A 0.9900 .
C48 H48B 0.9900 .
C49 C50 1.51(3) .
C49 H49A 0.9900 .
C49 H49B 0.9900 .
C50 H50A 0.9800 .
C50 H50B 0.9800 .
C50 H50C 0.9800 .
C51 C52 1.52(2) .
C51 C39 1.529(11) 4_565
C51 H51 1.0000 .
C52 C53 1.53(3) .
C52 H52A 0.9900 .
C52 H52B 0.9900 .
C53 C54 1.59(2) .
C53 H53A 0.9900 .
C53 H53B 0.9900 .
C54 C55 1.45(3) .
C54 H54A 0.9900 .
C54 H54B 0.9900 .
C55 C56 1.60(3) .
C55 H55A 0.9900 .
C55 H55B 0.9900 .
C56 H56A 0.9800 .
C56 H56B 0.9800 .
C56 H56C 0.9800 .
C122 C123 1.58(2) .
C122 H12A 0.9900 .
C122 H12B 0.9900 .
C123 C124 1.63(2) .
C123 H12C 0.9900 .
C123 H12D 0.9900 .
C124 C125 1.50(2) .
C124 H12E 0.9900 .
C124 H12F 0.9900 .
C125 C126 1.50(3) .
C125 H12G 0.9900 .
C125 H12H 0.9900 .
C126 H12I 0.9800 .
C126 H12J 0.9800 .
C126 H12K 0.9800 .
C128 C129 1.539(15) .
C128 H12L 0.9900 .
C128 H12M 0.9900 .
C129 C130 1.536(14) .
C129 H12N 0.9900 .
C129 H12O 0.9900 .
C130 C131 1.530(15) .
C130 H13A 0.9900 .
C130 H13B 0.9900 .
C131 C132 1.546(17) .
C131 H13C 0.9900 .
C131 H13D 0.9900 .
C132 H13E 0.9800 .
C132 H13F 0.9800 .
C132 H13G 0.9800 .
C134 C135 1.509(14) .
C134 H13H 0.9900 .
C134 H13I 0.9900 .
C135 C136 1.515(15) .
C135 H13J 0.9900 .
C135 H13K 0.9900 .
C136 C137 1.504(17) .
C136 H13L 0.9900 .
C136 H13M 0.9900 .
C137 C138 1.60(2) .
C137 H13N 0.9900 .
C137 H13O 0.9900 .
C138 H13P 0.9800 .
C138 H13Q 0.9800 .
C138 H13R 0.9800 .
C140 C141 1.58(2) .
C140 H14A 0.9900 .
C140 H14B 0.9900 .
C141 C142 1.58(2) .
C141 H14C 0.9900 .
C141 H14D 0.9900 .
C142 C143 1.55(3) .
C142 H14E 0.9900 .
C142 H14F 0.9900 .
C143 C144 1.62(2) .
C143 H14G 0.9900 .
C143 H14H 0.9900 .
C144 H14I 0.9800 .
C144 H14J 0.9800 .
C144 H14K 0.9800 .
C146 C147 1.59(3) .
C146 H14L 0.9900 .
C146 H14M 0.9900 .
C147 C148 1.64(2) .
C147 H14N 0.9900 .
C147 H14O 0.9900 .
C148 C149 1.40(3) .
C148 H14P 0.9900 .
C148 H14Q 0.9900 .
C149 C150 1.58(3) .
C149 H14R 0.9900 .
C149 H14S 0.9900 .
C150 H15A 0.9800 .
C150 H15B 0.9800 .
C150 H15C 0.9800 .
C152 C153 1.593(19) .
C152 H15D 0.9900 .
C152 H15E 0.9900 .
C153 C154 1.604(18) .
C153 H15F 0.9900 .
C153 H15G 0.9900 .
C154 C155 1.486(19) .
C154 H15H 0.9900 .
C154 H15I 0.9900 .
C155 C156 1.57(2) .
C155 H15J 0.9900 .
C155 H15K 0.9900 .
C156 H15L 0.9800 .
C156 H15M 0.9800 .
C156 H15N 0.9800 .

loop_
_platon_squeeze_void_nr
_platon_squeeze_void_average_x
_platon_squeeze_void_average_y
_platon_squeeze_void_average_z
_platon_squeeze_void_volume
_platon_squeeze_void_count_electrons
_platon_squeeze_void_content
1 0.000 0.000 -0.033 1269 184 ' '
2 0.500 0.500 -0.012 1269 184 ' '
